data_7019151
loop_
_publ_author_name
'Liu, Sui-Jun'
'Xue, Li'
'Hu, Tong-Liang'
'Bu, Xian-He'

_publ_section_title
;
 Two new Co(II) coordination polymers based on carboxylate-bridged di- and
 trinuclear clusters with a pyridinedicarboxylate ligand: synthesis,
 structures and magnetism.
;
_journal_issue 22
_journal_name_full 'Dalton transactions (Cambridge, England : 2003)'
_journal_page_first 6813
_journal_page_last 6819
_journal_paper_doi 10.1039/c2dt30297g
_journal_volume 41
_journal_year 2012
_chemical_formula_sum 'C28 H20 Co3 N2 O14'
_chemical_formula_weight 785.25
_chemical_name_systematic
;
?
;
_space_group_IT_number 14
_symmetry_cell_setting monoclinic
_symmetry_space_group_name_Hall '-P 2ybc'
_symmetry_space_group_name_H-M 'P 1 21/c 1'
_atom_sites_solution_hydrogens geom
_atom_sites_solution_primary direct
_atom_sites_solution_secondary difmap
_audit_creation_method SHELXL-97
_cell_angle_alpha 90.00
_cell_angle_beta 106.64(3)
_cell_angle_gamma 90.00
_cell_formula_units_Z 2
_cell_length_a 11.122(2)
_cell_length_b 17.349(3)
_cell_length_c 7.7865(16)
_cell_measurement_reflns_used 10529
_cell_measurement_temperature 293(2)
_cell_measurement_theta_max 27.9
_cell_measurement_theta_min 3.0
_cell_volume 1439.5(5)
_computing_cell_refinement CrystalClear
_computing_data_collection 'CrystalClear (Rigaku/MSC Inc., 2005)'
_computing_data_reduction CrystalClear
_computing_molecular_graphics 'Bruker SHELXTL'
_computing_publication_material 'Bruker SHELXTL'
_computing_structure_refinement 'SHELXL-97 (Sheldrick, 1997)'
_computing_structure_solution 'SHELXS-97 (Sheldrick, 1990)'
_diffrn_ambient_temperature 293(2)
_diffrn_measured_fraction_theta_full 0.998
_diffrn_measured_fraction_theta_max 0.998
_diffrn_measurement_device_type 'CCD area detector'
_diffrn_measurement_method \w
_diffrn_radiation_monochromator graphite
_diffrn_radiation_source 'fine-focus sealed tube'
_diffrn_radiation_type MoK\a
_diffrn_radiation_wavelength 0.71073
_diffrn_reflns_av_R_equivalents 0.1706
_diffrn_reflns_av_sigmaI/netI 0.1278
_diffrn_reflns_limit_h_max 13
_diffrn_reflns_limit_h_min -13
_diffrn_reflns_limit_k_max 20
_diffrn_reflns_limit_k_min -20
_diffrn_reflns_limit_l_max 9
_diffrn_reflns_limit_l_min -9
_diffrn_reflns_number 11927
_diffrn_reflns_theta_full 25.01
_diffrn_reflns_theta_max 25.01
_diffrn_reflns_theta_min 3.03
_diffrn_standards_decay_% 0
_diffrn_standards_interval_count 0
_diffrn_standards_interval_time 0
_diffrn_standards_number 0
_exptl_absorpt_coefficient_mu 1.787
_exptl_absorpt_correction_T_max 0.8703
_exptl_absorpt_correction_T_min 0.8142
_exptl_absorpt_correction_type multi-scan
_exptl_absorpt_process_details CrystalClear
_exptl_crystal_colour pink
_exptl_crystal_density_diffrn 1.812
_exptl_crystal_density_meas ?
_exptl_crystal_density_method 'not measured'
_exptl_crystal_description strip
_exptl_crystal_F_000 790
_exptl_crystal_size_max 0.12
_exptl_crystal_size_mid 0.10
_exptl_crystal_size_min 0.08
_refine_diff_density_max 0.503
_refine_diff_density_min -0.655
_refine_diff_density_rms 0.116
_refine_ls_extinction_method none
_refine_ls_goodness_of_fit_ref 1.077
_refine_ls_hydrogen_treatment mixed
_refine_ls_matrix_type full
_refine_ls_number_parameters 220
_refine_ls_number_reflns 2544
_refine_ls_number_restraints 2
_refine_ls_restrained_S_all 1.076
_refine_ls_R_factor_all 0.1429
_refine_ls_R_factor_gt 0.0812
_refine_ls_shift/su_max 0.000
_refine_ls_shift/su_mean 0.000
_refine_ls_structure_factor_coef Fsqd
_refine_ls_weighting_details 'calc w=1/[\s^2^(Fo^2^)+(0.0587P)^2^+0.0000P] where P=(Fo^2^+2Fc^2^)/3'
_refine_ls_weighting_scheme calc
_refine_ls_wR_factor_gt 0.1481
_refine_ls_wR_factor_ref 0.1739
_reflns_number_gt 1617
_reflns_number_total 2544
_reflns_threshold_expression >2sigma(I)
_cod_data_source_file c2dt30297g.txt
_cod_data_source_block 2
_cod_depositor_comments
;
The following automatic conversions were performed:

'_exptl_absorpt_correction_type' value 'Multi-scan' changed to
'multi-scan' according to
/home/saulius/struct/CIF-dictionaries/cif_core.dic dictionary named
'cif_core.dic' version 2.4.1 from 2010-06-29.

Automatic conversion script
Id: cif_fix_values 1715 2011-07-08 13:25:40Z adriana 

The following automatic conversions were performed:

'_exptl_crystal_density_meas' value 'None' was changed to '?' - the
value is perceived as not measured.

Automatic conversion script
Id: cif_fix_values 3008 2015-01-20 13:52:24Z robertas 
;
_cod_original_sg_symbol_H-M P21/c
_cod_database_code 7019151

loop_
_symmetry_equiv_pos_as_xyz
'x, y, z'
'-x, y+1/2, -z+1/2'
'-x, -y, -z'
'x, -y-1/2, z-1/2'

loop_
_atom_site_label
_atom_site_type_symbol
_atom_site_fract_x
_atom_site_fract_y
_atom_site_fract_z
_atom_site_U_iso_or_equiv
_atom_site_adp_type
_atom_site_occupancy
_atom_site_symmetry_multiplicity
_atom_site_calc_flag
_atom_site_refinement_flags
Co1 Co 0.79953(10) -0.07344(6) 0.59106(14) 0.0351(4) Uani 1 1 d .
Co2 Co 1.0000 0.0000 1.0000 0.0341(5) Uani 1 2 d S
C13 C 0.8201(7) 0.0876(4) 0.6600(10) 0.032(2) Uani 1 1 d .
C11 C 0.8063(6) 0.1729(4) 0.6168(9) 0.0300(19) Uani 1 1 d .
C12 C 0.6960(7) 0.2038(4) 0.5046(10) 0.035(2) Uani 1 1 d .
H12 H 0.6303 0.1712 0.4473 0.042 Uiso 1 1 calc R
C5 C 0.3564(8) 0.3092(5) 0.1630(11) 0.048(2) Uani 1 1 d .
H5 H 0.2854 0.2792 0.1151 0.058 Uiso 1 1 calc R
N1 N 0.3523(6) 0.3825(4) 0.1119(8) 0.0402(18) Uani 1 1 d .
C1 C 0.4551(8) 0.4244(5) 0.1864(11) 0.050(3) Uani 1 1 d .
H1 H 0.4562 0.4759 0.1538 0.060 Uiso 1 1 calc R
O4 O 0.7506(5) 0.0409(3) 0.5602(7) 0.0475(16) Uani 1 1 d .
O2 O 1.0039(5) 0.4216(3) 0.7106(7) 0.0384(14) Uani 1 1 d .
O3 O 0.9033(5) 0.0727(3) 0.8038(7) 0.0478(16) Uani 1 1 d .
O1 O 1.1032(5) 0.3207(3) 0.8545(7) 0.0515(17) Uani 1 1 d .
O6 O 0.7079(5) -0.0938(3) 0.7811(8) 0.0528(17) Uani 1 1 d .
O5 O 0.8343(5) -0.0472(4) 1.0385(7) 0.0562(17) Uani 1 1 d .
C6 C 0.6831(7) 0.2842(4) 0.4772(10) 0.0320(19) Uani 1 1 d .
C3 C 0.5654(7) 0.3170(4) 0.3560(9) 0.033(2) Uani 1 1 d .
C8 C 0.8959(7) 0.3002(4) 0.6664(9) 0.0308(19) Uani 1 1 d .
O1W O 0.9025(6) -0.0540(4) 0.4063(8) 0.0613(19) Uani 1 1 d D
C7 C 0.7837(7) 0.3307(4) 0.5610(9) 0.037(2) Uani 1 1 d .
H7 H 0.7760 0.3839 0.5463 0.044 Uiso 1 1 calc R
C10 C 0.9058(7) 0.2214(4) 0.6995(10) 0.039(2) Uani 1 1 d .
H10 H 0.9788 0.2011 0.7767 0.047 Uiso 1 1 calc R
C9 C 1.0066(7) 0.3499(4) 0.7476(10) 0.035(2) Uani 1 1 d .
C4 C 0.4583(7) 0.2745(5) 0.2819(11) 0.045(2) Uani 1 1 d .
H4 H 0.4549 0.2228 0.3119 0.054 Uiso 1 1 calc R
C2 C 0.5596(7) 0.3943(5) 0.3094(12) 0.054(3) Uani 1 1 d .
H2 H 0.6272 0.4263 0.3618 0.064 Uiso 1 1 calc R
C14 C 0.7370(8) -0.0825(5) 0.9441(12) 0.053(3) Uani 1 1 d .
H14 H 0.6823 -0.1016 1.0046 0.063 Uiso 1 1 calc R
H1W H 0.874(8) -0.057(6) 0.293(2) 0.079 Uiso 1 1 d D
H2W H 0.914(9) -0.009(2) 0.369(13) 0.079 Uiso 1 1 d D

loop_
_atom_site_aniso_label
_atom_site_aniso_U_11
_atom_site_aniso_U_22
_atom_site_aniso_U_33
_atom_site_aniso_U_23
_atom_site_aniso_U_13
_atom_site_aniso_U_12
Co1 0.0300(7) 0.0286(6) 0.0339(7) -0.0019(5) -0.0115(5) -0.0013(5)
Co2 0.0331(9) 0.0279(9) 0.0288(9) 0.0017(7) -0.0110(7) 0.0005(7)
C13 0.027(5) 0.029(5) 0.030(5) 0.014(4) -0.009(4) 0.004(4)
C11 0.031(5) 0.023(4) 0.024(4) 0.001(4) -0.011(3) -0.003(3)
C12 0.036(5) 0.031(5) 0.031(5) 0.003(4) -0.002(4) 0.000(4)
C5 0.041(5) 0.033(5) 0.049(6) 0.003(4) -0.023(4) 0.001(4)
N1 0.031(4) 0.040(4) 0.039(4) 0.001(3) -0.008(3) 0.000(3)
C1 0.038(5) 0.033(5) 0.066(6) 0.016(5) -0.006(5) -0.012(4)
O4 0.047(4) 0.026(3) 0.053(4) -0.002(3) -0.013(3) -0.002(3)
O2 0.039(3) 0.027(3) 0.038(3) 0.006(3) -0.007(3) -0.004(2)
O3 0.056(4) 0.028(3) 0.042(3) 0.002(3) -0.016(3) 0.008(3)
O1 0.042(4) 0.033(3) 0.055(4) 0.010(3) -0.025(3) -0.003(3)
O6 0.045(4) 0.060(4) 0.043(4) 0.000(3) -0.003(3) -0.017(3)
O5 0.044(4) 0.082(5) 0.041(4) -0.001(3) 0.009(3) -0.024(3)
C6 0.027(4) 0.031(5) 0.030(5) -0.002(4) -0.004(4) 0.000(4)
C3 0.027(5) 0.035(5) 0.030(5) -0.001(4) -0.001(4) -0.001(4)
C8 0.030(5) 0.026(4) 0.028(5) 0.006(4) -0.006(3) -0.003(3)
O1W 0.054(4) 0.078(5) 0.044(4) 0.012(4) 0.000(3) -0.020(4)
C7 0.044(5) 0.019(4) 0.036(5) 0.008(4) -0.006(4) 0.006(4)
C10 0.037(5) 0.033(5) 0.035(5) 0.009(4) -0.009(4) -0.001(4)
C9 0.036(5) 0.025(5) 0.033(5) -0.001(4) -0.006(4) -0.002(4)
C4 0.029(5) 0.040(5) 0.053(6) 0.013(4) -0.011(4) 0.000(4)
C2 0.031(5) 0.041(5) 0.070(7) 0.012(5) -0.015(5) -0.004(4)
C14 0.032(5) 0.069(7) 0.047(6) 0.003(5) -0.006(5) -0.008(5)

loop_
_atom_type_symbol
_atom_type_description
_atom_type_scat_dispersion_real
_atom_type_scat_dispersion_imag
_atom_type_scat_source
C C 0.0033 0.0016 'International Tables Vol C Tables 4.2.6.8 and 6.1.1.4'
H H 0.0000 0.0000 'International Tables Vol C Tables 4.2.6.8 and 6.1.1.4'
Co Co 0.3494 0.9721 'International Tables Vol C Tables 4.2.6.8 and 6.1.1.4'
N N 0.0061 0.0033 'International Tables Vol C Tables 4.2.6.8 and 6.1.1.4'
O O 0.0106 0.0060 'International Tables Vol C Tables 4.2.6.8 and 6.1.1.4'

loop_
_geom_angle_atom_site_label_1
_geom_angle_atom_site_label_2
_geom_angle_atom_site_label_3
_geom_angle
_geom_angle_site_symmetry_1
_geom_angle_site_symmetry_3
O4 Co1 O6 94.6(2) . .
O4 Co1 N1 97.8(2) . 2_645
O6 Co1 N1 91.2(2) . 2_645
O4 Co1 O1W 86.7(3) . .
O6 Co1 O1W 177.0(2) . .
N1 Co1 O1W 91.2(3) 2_645 .
O4 Co1 O1 165.3(2) . 2_746
O6 Co1 O1 92.1(2) . 2_746
N1 Co1 O1 95.2(2) 2_645 2_746
O1W Co1 O1 85.9(3) . 2_746
O4 Co1 O2 106.57(19) . 2_746
O6 Co1 O2 94.7(2) . 2_746
N1 Co1 O2 154.3(2) 2_645 2_746
O1W Co1 O2 82.3(2) . 2_746
O1 Co1 O2 59.75(18) 2_746 2_746
O3 Co2 O3 180.000(1) . 3_757
O3 Co2 O5 87.0(2) . 3_757
O3 Co2 O5 93.0(2) 3_757 3_757
O3 Co2 O5 93.0(2) . .
O3 Co2 O5 87.0(2) 3_757 .
O5 Co2 O5 180.000(1) 3_757 .
O3 Co2 O2 94.2(2) . 4_566
O3 Co2 O2 85.8(2) 3_757 4_566
O5 Co2 O2 92.0(2) 3_757 4_566
O5 Co2 O2 88.0(2) . 4_566
O3 Co2 O2 85.8(2) . 2_746
O3 Co2 O2 94.2(2) 3_757 2_746
O5 Co2 O2 88.0(2) 3_757 2_746
O5 Co2 O2 92.0(2) . 2_746
O2 Co2 O2 180.000(1) 4_566 2_746
O4 C13 O3 126.6(7) . .
O4 C13 C11 119.8(6) . .
O3 C13 C11 113.6(6) . .
C10 C11 C12 119.8(7) . .
C10 C11 C13 118.1(6) . .
C12 C11 C13 122.0(6) . .
C11 C12 C6 120.5(7) . .
C11 C12 H12 119.7 . .
C6 C12 H12 119.7 . .
N1 C5 C4 124.7(8) . .
N1 C5 H5 117.7 . .
C4 C5 H5 117.7 . .
C5 N1 C1 116.0(7) . .
C5 N1 Co1 121.7(5) . 2_655
C1 N1 Co1 122.1(5) . 2_655
N1 C1 C2 122.7(8) . .
N1 C1 H1 118.6 . .
C2 C1 H1 118.6 . .
C13 O4 Co1 117.7(5) . .
C9 O2 Co2 142.5(5) . 2_756
C9 O2 Co1 85.9(4) . 2_756
Co2 O2 Co1 107.5(2) 2_756 2_756
C13 O3 Co2 153.1(5) . .
C9 O1 Co1 94.3(4) . 2_756
C14 O6 Co1 132.6(6) . .
C14 O5 Co2 137.1(6) . .
C7 C6 C12 118.2(7) . .
C7 C6 C3 121.4(7) . .
C12 C6 C3 120.4(7) . .
C4 C3 C2 116.0(7) . .
C4 C3 C6 123.9(7) . .
C2 C3 C6 120.1(7) . .
C7 C8 C10 119.7(7) . .
C7 C8 C9 121.7(7) . .
C10 C8 C9 118.6(6) . .
Co1 O1W H1W 126(7) . .
Co1 O1W H2W 123(7) . .
H1W O1W H2W 76(8) . .
C6 C7 C8 121.7(7) . .
C6 C7 H7 119.2 . .
C8 C7 H7 119.2 . .
C8 C10 C11 119.9(7) . .
C8 C10 H10 120.0 . .
C11 C10 H10 120.0 . .
O1 C9 O2 120.0(7) . .
O1 C9 C8 119.6(7) . .
O2 C9 C8 120.4(6) . .
C3 C4 C5 119.5(8) . .
C3 C4 H4 120.2 . .
C5 C4 H4 120.2 . .
C1 C2 C3 121.0(8) . .
C1 C2 H2 119.5 . .
C3 C2 H2 119.5 . .
O6 C14 O5 126.8(9) . .
O6 C14 H14 116.6 . .
O5 C14 H14 116.6 . .

loop_
_geom_bond_atom_site_label_1
_geom_bond_atom_site_label_2
_geom_bond_distance
_geom_bond_site_symmetry_2
Co1 O4 2.053(5) .
Co1 O6 2.053(6) .
Co1 N1 2.099(6) 2_645
Co1 O1W 2.107(7) .
Co1 O1 2.112(5) 2_746
Co1 O2 2.289(5) 2_746
Co2 O3 2.034(5) .
Co2 O3 2.034(5) 3_757
Co2 O5 2.116(6) 3_757
Co2 O5 2.116(6) .
Co2 O2 2.122(5) 4_566
Co2 O2 2.122(5) 2_746
C13 O4 1.230(8) .
C13 O3 1.259(8) .
C13 C11 1.516(9) .
C11 C10 1.393(9) .
C11 C12 1.394(9) .
C12 C6 1.412(10) .
C12 H12 0.9300 .
C5 N1 1.329(9) .
C5 C4 1.380(9) .
C5 H5 0.9300 .
N1 C1 1.339(9) .
N1 Co1 2.099(6) 2_655
C1 C2 1.380(10) .
C1 H1 0.9300 .
O2 C9 1.276(8) .
O2 Co2 2.122(5) 2_756
O2 Co1 2.289(5) 2_756
O1 C9 1.261(8) .
O1 Co1 2.112(5) 2_756
O6 C14 1.233(9) .
O5 C14 1.276(9) .
C6 C7 1.382(9) .
C6 C3 1.491(9) .
C3 C4 1.379(9) .
C3 C2 1.385(10) .
C8 C7 1.387(9) .
C8 C10 1.389(10) .
C8 C9 1.488(9) .
O1W H1W 0.848(10) .
O1W H2W 0.849(10) .
C7 H7 0.9300 .
C10 H10 0.9300 .
C4 H4 0.9300 .
C2 H2 0.9300 .
C14 H14 0.9300 .

loop_
_geom_torsion_atom_site_label_1
_geom_torsion_atom_site_label_2
_geom_torsion_atom_site_label_3
_geom_torsion_atom_site_label_4
_geom_torsion
_geom_torsion_site_symmetry_1
_geom_torsion_site_symmetry_4
O4 C13 C11 C10 -162.1(8) . .
O3 C13 C11 C10 19.9(11) . .
O4 C13 C11 C12 20.9(12) . .
O3 C13 C11 C12 -157.1(7) . .
C10 C11 C12 C6 -1.5(12) . .
C13 C11 C12 C6 175.5(7) . .
C4 C5 N1 C1 -1.3(13) . .
C4 C5 N1 Co1 173.1(7) . 2_655
C5 N1 C1 C2 -0.2(13) . .
Co1 N1 C1 C2 -174.6(7) 2_655 .
O3 C13 O4 Co1 -16.4(12) . .
C11 C13 O4 Co1 165.9(5) . .
O6 Co1 O4 C13 88.2(6) . .
N1 Co1 O4 C13 -179.9(6) 2_645 .
O1W Co1 O4 C13 -89.1(6) . .
O1 Co1 O4 C13 -29.0(12) 2_746 .
O2 Co1 O4 C13 -8.2(7) 2_746 .
O4 C13 O3 Co2 -3.5(19) . .
C11 C13 O3 Co2 174.3(9) . .
O3 Co2 O3 C13 -37(100) 3_757 .
O5 Co2 O3 C13 129.6(13) 3_757 .
O5 Co2 O3 C13 -50.4(13) . .
O2 Co2 O3 C13 -138.5(13) 4_566 .
O2 Co2 O3 C13 41.5(13) 2_746 .
O4 Co1 O6 C14 -81.7(8) . .
N1 Co1 O6 C14 -179.6(8) 2_645 .
O1W Co1 O6 C14 35(5) . .
O1 Co1 O6 C14 85.2(8) 2_746 .
O2 Co1 O6 C14 25.4(8) 2_746 .
O3 Co2 O5 C14 58.7(9) . .
O3 Co2 O5 C14 -121.3(9) 3_757 .
O5 Co2 O5 C14 -75(73) 3_757 .
O2 Co2 O5 C14 152.8(9) 4_566 .
O2 Co2 O5 C14 -27.2(9) 2_746 .
C11 C12 C6 C7 1.6(12) . .
C11 C12 C6 C3 179.5(7) . .
C7 C6 C3 C4 -173.9(8) . .
C12 C6 C3 C4 8.2(12) . .
C7 C6 C3 C2 7.2(12) . .
C12 C6 C3 C2 -170.8(8) . .
C12 C6 C7 C8 1.4(12) . .
C3 C6 C7 C8 -176.6(7) . .
C10 C8 C7 C6 -4.4(12) . .
C9 C8 C7 C6 176.2(7) . .
C7 C8 C10 C11 4.4(12) . .
C9 C8 C10 C11 -176.2(7) . .
C12 C11 C10 C8 -1.6(12) . .
C13 C11 C10 C8 -178.7(7) . .
Co1 O1 C9 O2 2.2(8) 2_756 .
Co1 O1 C9 C8 -177.3(6) 2_756 .
Co2 O2 C9 O1 111.8(8) 2_756 .
Co1 O2 C9 O1 -2.0(8) 2_756 .
Co2 O2 C9 C8 -68.8(11) 2_756 .
Co1 O2 C9 C8 177.4(7) 2_756 .
C7 C8 C9 O1 174.1(7) . .
C10 C8 C9 O1 -5.3(12) . .
C7 C8 C9 O2 -5.3(12) . .
C10 C8 C9 O2 175.3(7) . .
C2 C3 C4 C5 2.7(12) . .
C6 C3 C4 C5 -176.3(7) . .
N1 C5 C4 C3 0.0(14) . .
N1 C1 C2 C3 3.1(15) . .
C4 C3 C2 C1 -4.2(13) . .
C6 C3 C2 C1 174.8(8) . .
Co1 O6 C14 O5 6.3(15) . .
Co2 O5 C14 O6 -6.9(16) . .
